data_7132424
loop_
_publ_author_name
'Zhou, Pan'
'Wu, Senhui'
'Niu, Kaikai'
'Song, Hongjian'
'Liu, Yuxiu'
'Zhang, Jingjing'
'Wang, Qingmin'

_publ_section_title
;
 Intramolecular trapping of an iminium salt: rapid construction of
 quindoline derivatives.
;
_journal_issue 3
_journal_name_full 'Chemical communications (Cambridge, England)'
_journal_page_first 292
_journal_page_last 295
_journal_paper_doi 10.1039/d3cc05143a
_journal_volume 60
_journal_year 2024
_chemical_formula_moiety 'Cl, C24 H21 N2 O2 S'
_chemical_formula_sum 'C24 H21 Cl N2 O2 S'
_chemical_formula_weight 436.94
_space_group_crystal_system tetragonal
_space_group_IT_number 88
_space_group_name_Hall '-I 4ad'
_space_group_name_H-M_alt 'I 41/a :2'
_atom_sites_solution_hydrogens geom
_atom_sites_solution_primary dual
_audit_creation_date 2021-11-03
_audit_creation_method
;
Olex2 1.2
(compiled 2018.05.29 svn.r3508 for OlexSys, GUI svn.r5506)
;
_audit_update_record
;
2021-11-05 deposited with the CCDC.	2023-12-04 downloaded from the CCDC.
;
_cell_angle_alpha 90
_cell_angle_beta 90
_cell_angle_gamma 90
_cell_formula_units_Z 16
_cell_length_a 24.2953(6)
_cell_length_b 24.2953(6)
_cell_length_c 16.7274(8)
_cell_measurement_reflns_used 19460
_cell_measurement_temperature 113.15
_cell_measurement_theta_max 30.3490
_cell_measurement_theta_min 2.2050
_cell_volume 9873.5(6)
_computing_cell_refinement 'CrysAlisPro 1.171.39.46 (Rigaku OD, 2018)'
_computing_data_collection 'CrysAlisPro 1.171.39.46 (Rigaku OD, 2018)'
_computing_data_reduction 'CrysAlisPro 1.171.39.46 (Rigaku OD, 2018)'
_computing_molecular_graphics 'Olex2 (Dolomanov et al., 2009)'
_computing_publication_material 'Olex2 (Dolomanov et al., 2009)'
_computing_structure_refinement 'ShelXL (Sheldrick, 2015)'
_computing_structure_solution 'ShelXT (Sheldrick, 2015)'
_diffrn_ambient_temperature 113.15
_diffrn_detector 'CCD plate'
_diffrn_measured_fraction_theta_full 1.000
_diffrn_measured_fraction_theta_max 1.000
_diffrn_measurement_details
;
List of Runs (angles in degrees, time in seconds):

  # Type    Start    End  Width  t~exp~   \w     \q     \k     \f   Frames
#--------------------------------------------------------------------------
  1  \w   -115.00  65.00   1.00    2.00    --  -25.00  45.00   0.00  180
  2  \w   -115.00  65.00   1.00    2.00    --  -25.00  45.00  90.00  180
  3  \w   -115.00  65.00   1.00    2.00    --  -25.00  45.00 180.00  180
;
_diffrn_measurement_device 'abstract diffractometer'
_diffrn_measurement_device_type 'Rigaku Saturn 70 CCD'
_diffrn_measurement_method '\w scans'
_diffrn_orient_matrix_type 'CrysAlisPro convention (1999,Acta A55,543-557)'
_diffrn_orient_matrix_UB_11 0.0027051000
_diffrn_orient_matrix_UB_12 -0.0289349000
_diffrn_orient_matrix_UB_13 0.0041011000
_diffrn_orient_matrix_UB_21 0.0021476000
_diffrn_orient_matrix_UB_22 -0.0025770000
_diffrn_orient_matrix_UB_23 -0.0421116000
_diffrn_orient_matrix_UB_31 0.0289882000
_diffrn_orient_matrix_UB_32 0.0029146000
_diffrn_orient_matrix_UB_33 0.0028627000
_diffrn_radiation_monochromator confocal
_diffrn_radiation_probe x-ray
_diffrn_radiation_type MoK\a
_diffrn_radiation_wavelength 0.71073
_diffrn_reflns_av_R_equivalents 0.0828
_diffrn_reflns_av_unetI/netI 0.0382
_diffrn_reflns_Laue_measured_fraction_full 1.000
_diffrn_reflns_Laue_measured_fraction_max 1.000
_diffrn_reflns_limit_h_max 30
_diffrn_reflns_limit_h_min -30
_diffrn_reflns_limit_k_max 30
_diffrn_reflns_limit_k_min -30
_diffrn_reflns_limit_l_max 20
_diffrn_reflns_limit_l_min -20
_diffrn_reflns_number 52059
_diffrn_reflns_point_group_measured_fraction_full 1.000
_diffrn_reflns_point_group_measured_fraction_max 1.000
_diffrn_reflns_theta_full 25.242
_diffrn_reflns_theta_max 26.361
_diffrn_reflns_theta_min 2.235
_diffrn_source 'rotating anode'
_diffrn_source_type 'Enhance (Mo) X-ray Source'
_exptl_absorpt_coefficient_mu 0.260
_exptl_absorpt_correction_T_max 1.00000
_exptl_absorpt_correction_T_min 0.86495
_exptl_absorpt_correction_type multi-scan
_exptl_absorpt_process_details 'CrysAlisPro 1.171.39.46 (Rigaku Oxford Diffraction, 2018)'
_exptl_crystal_density_diffrn 1.176
_exptl_crystal_description block
_exptl_crystal_F_000 3648
_exptl_crystal_size_max 0.23
_exptl_crystal_size_mid 0.2
_exptl_crystal_size_min 0.17
_refine_diff_density_max 0.506
_refine_diff_density_min -0.716
_refine_diff_density_rms 0.075
_refine_ls_extinction_method none
_refine_ls_goodness_of_fit_ref 1.061
_refine_ls_hydrogen_treatment constr
_refine_ls_matrix_type full
_refine_ls_number_parameters 274
_refine_ls_number_reflns 5031
_refine_ls_number_restraints 0
_refine_ls_restrained_S_all 1.061
_refine_ls_R_factor_all 0.1126
_refine_ls_R_factor_gt 0.0934
_refine_ls_shift/su_max 0.001
_refine_ls_shift/su_mean 0.000
_refine_ls_structure_factor_coef Fsqd
_refine_ls_weighting_details 'w=1/[\s^2^(Fo^2^)+(0.1376P)^2^+26.6127P] where P=(Fo^2^+2Fc^2^)/3'
_refine_ls_weighting_scheme calc
_refine_ls_wR_factor_gt 0.2617
_refine_ls_wR_factor_ref 0.2778
_reflns_Friedel_coverage 0.000
_reflns_number_gt 3785
_reflns_number_total 5031
_reflns_threshold_expression 'I > 2\s(I)'
_cod_data_source_file d3cc05143a2.cif
_cod_data_source_block r20211103a
_cod_depositor_comments 'Adding full bibliography for 7132424.cif.'
_cod_original_cell_volume 9873.5(7)
_cod_original_sg_symbol_H-M 'I 41/a'
_cod_database_code 7132424
_shelx_shelxl_version_number 2018/3
_chemical_oxdiff_formula 'C11 H10 N O'
_shelx_space_group_comment
;
The symmetry employed for this shelxl refinement is uniquely defined
by the following loop, which should always be used as a source of
symmetry information in preference to the above space-group names.
They are only intended as comments.
;
_shelx_estimated_absorpt_t_max 0.957
_shelx_estimated_absorpt_t_min 0.943
_reflns_odcompleteness_completeness 99.96
_reflns_odcompleteness_iscentric 1
_reflns_odcompleteness_theta 26.32
_olex2_refinement_description
;
1. Fixed Uiso
 At 1.2 times of:
  All C(H) groups
 At 1.5 times of:
  All C(H,H,H) groups
2.a Aromatic/amide H refined with riding coordinates:
 C1(H1), C2(H2), C4(H4), C7(H7), C12(H12), C13(H13), C14(H14), C15(H15),
 C19(H19), C20(H20), C22(H22), C23(H23)
2.b Idealised Me refined as rotating group:
 C16(H16A,H16B,H16C), C17(H17A,H17B,H17C), C24(H24A,H24B,H24C)
;
_olex2_submission_special_instructions 'No special instructions were received'
_oxdiff_exptl_absorpt_empirical_details
;
Empirical correction (ABSPACK) includes:
- Absorption correction using spherical harmonics
- Frame scaling
- Detector area scaling
;
_oxdiff_exptl_absorpt_empirical_full_max 1.291
_oxdiff_exptl_absorpt_empirical_full_min 0.856

loop_
_space_group_symop_operation_xyz
'x, y, z'
'-x+1/2, -y, z+1/2'
'-y+3/4, x+1/4, z+1/4'
'y+3/4, -x+3/4, z+3/4'
'x+1/2, y+1/2, z+1/2'
'-x+1, -y+1/2, z+1'
'-y+5/4, x+3/4, z+3/4'
'y+5/4, -x+5/4, z+5/4'
'-x, -y, -z'
'x-1/2, y, -z-1/2'
'y-3/4, -x-1/4, -z-1/4'
'-y-3/4, x-3/4, -z-3/4'
'-x+1/2, -y+1/2, -z+1/2'
'x, y+1/2, -z'
'y-1/4, -x+1/4, -z+1/4'
'-y-1/4, x-1/4, -z-1/4'

loop_
_atom_site_label
_atom_site_type_symbol
_atom_site_fract_x
_atom_site_fract_y
_atom_site_fract_z
_atom_site_U_iso_or_equiv
_atom_site_adp_type
_atom_site_occupancy
_atom_site_site_symmetry_order
_atom_site_calc_flag
_atom_site_refinement_flags_posn
_atom_site_refinement_flags_adp
_atom_site_refinement_flags_occupancy
_atom_site_disorder_assembly
_atom_site_disorder_group
Cl1 Cl 0.40465(7) 0.69899(6) 0.45104(9) 0.0863(5) Uani 1 1 d . . . . .
S1 S 0.33620(5) 0.55472(4) 0.62402(7) 0.0559(3) Uani 1 1 d . . . . .
O1 O 0.37592(13) 0.59758(12) 0.6171(2) 0.0612(8) Uani 1 1 d . . . . .
O2 O 0.31709(17) 0.53737(14) 0.70121(19) 0.0727(10) Uani 1 1 d . . . . .
N1 N 0.45319(14) 0.43638(14) 0.4394(2) 0.0564(10) Uani 1 1 d . . . . .
N2 N 0.36532(15) 0.49884(14) 0.5823(2) 0.0527(9) Uani 1 1 d . . . . .
C1 C 0.46828(19) 0.5765(2) 0.3533(3) 0.0614(12) Uani 1 1 d . . . . .
H1 H 0.454894 0.612777 0.361539 0.074 Uiso 1 1 calc R . . . .
C2 C 0.5049(2) 0.5662(2) 0.2916(4) 0.0747(14) Uani 1 1 d . . . . .
H2 H 0.517179 0.595482 0.258389 0.090 Uiso 1 1 calc R . . . .
C3 C 0.5240(2) 0.5119(2) 0.2782(4) 0.0726(15) Uani 1 1 d . . . . .
C4 C 0.50627(18) 0.4693(2) 0.3258(3) 0.0642(13) Uani 1 1 d . . . . .
H4 H 0.518686 0.432959 0.315324 0.077 Uiso 1 1 calc R . . . .
C5 C 0.47042(15) 0.47879(17) 0.3891(3) 0.0535(11) Uani 1 1 d . . . . .
C6 C 0.45068(16) 0.53368(17) 0.4041(3) 0.0525(10) Uani 1 1 d . . . . .
C7 C 0.41485(16) 0.54409(16) 0.4676(3) 0.0510(10) Uani 1 1 d . . . . .
H7 H 0.401457 0.580204 0.477326 0.061 Uiso 1 1 calc R . . . .
C8 C 0.39948(16) 0.50109(16) 0.5155(3) 0.0503(10) Uani 1 1 d . . . . .
C9 C 0.41946(16) 0.44612(15) 0.5013(3) 0.0480(10) Uani 1 1 d . . . . .
C10 C 0.39727(19) 0.41065(17) 0.5605(3) 0.0593(12) Uani 1 1 d . . . . .
C11 C 0.3624(2) 0.44308(18) 0.6098(3) 0.0609(12) Uani 1 1 d . . . . .
C12 C 0.3324(3) 0.4218(2) 0.6728(3) 0.0755(15) Uani 1 1 d . . . . .
H12 H 0.308172 0.444040 0.703602 0.091 Uiso 1 1 calc R . . . .
C13 C 0.3394(3) 0.3667(3) 0.6884(4) 0.0906(19) Uani 1 1 d . . . . .
H13 H 0.319658 0.350817 0.731571 0.109 Uiso 1 1 calc R . . . .
C14 C 0.3738(3) 0.3336(2) 0.6444(4) 0.095(2) Uani 1 1 d . . . . .
H14 H 0.378159 0.295978 0.658647 0.114 Uiso 1 1 calc R . . . .
C15 C 0.4022(3) 0.3545(2) 0.5795(4) 0.0775(16) Uani 1 1 d . . . . .
H15 H 0.424867 0.331104 0.548006 0.093 Uiso 1 1 calc R . . . .
C16 C 0.5640(3) 0.5006(3) 0.2123(4) 0.099(2) Uani 1 1 d . . . . .
H16A H 0.598876 0.519219 0.223852 0.148 Uiso 1 1 calc GR . . . .
H16B H 0.549004 0.514399 0.161747 0.148 Uiso 1 1 calc GR . . . .
H16C H 0.570236 0.460885 0.208230 0.148 Uiso 1 1 calc GR . . . .
C17 C 0.4727(2) 0.37946(18) 0.4222(3) 0.0694(14) Uani 1 1 d . . . . .
H17A H 0.507231 0.372725 0.450788 0.104 Uiso 1 1 calc GR . . . .
H17B H 0.478698 0.375268 0.364637 0.104 Uiso 1 1 calc GR . . . .
H17C H 0.444844 0.352931 0.440021 0.104 Uiso 1 1 calc GR . . . .
C18 C 0.27955(17) 0.57011(18) 0.5641(3) 0.0533(10) Uani 1 1 d . . . . .
C19 C 0.28330(18) 0.61117(18) 0.5087(3) 0.0572(11) Uani 1 1 d . . . . .
H19 H 0.316822 0.630463 0.500295 0.069 Uiso 1 1 calc R . . . .
C20 C 0.2356(2) 0.6239(2) 0.4643(3) 0.0713(14) Uani 1 1 d . . . . .
H20 H 0.236766 0.652258 0.425175 0.086 Uiso 1 1 calc R . . . .
C21 C 0.18679(19) 0.5952(2) 0.4774(3) 0.0684(13) Uani 1 1 d . . . . .
C22 C 0.1846(2) 0.5545(2) 0.5336(4) 0.0739(14) Uani 1 1 d . . . . .
H22 H 0.151015 0.535587 0.542781 0.089 Uiso 1 1 calc R . . . .
C23 C 0.2311(2) 0.5405(2) 0.5775(3) 0.0643(12) Uani 1 1 d . . . . .
H23 H 0.229926 0.511480 0.615588 0.077 Uiso 1 1 calc R . . . .
C24 C 0.1363(3) 0.6114(3) 0.4284(5) 0.108(2) Uani 1 1 d . . . . .
H24A H 0.122895 0.647377 0.446297 0.161 Uiso 1 1 calc GR . . . .
H24B H 0.107360 0.583789 0.435617 0.161 Uiso 1 1 calc GR . . . .
H24C H 0.146358 0.613468 0.371691 0.161 Uiso 1 1 calc GR . . . .

loop_
_atom_site_aniso_label
_atom_site_aniso_U_11
_atom_site_aniso_U_22
_atom_site_aniso_U_33
_atom_site_aniso_U_23
_atom_site_aniso_U_13
_atom_site_aniso_U_12
Cl1 0.1048(11) 0.0717(9) 0.0824(10) 0.0028(7) 0.0028(8) -0.0020(7)
S1 0.0619(7) 0.0477(6) 0.0581(7) -0.0174(5) -0.0090(5) 0.0107(5)
O1 0.0611(18) 0.0454(16) 0.077(2) -0.0277(15) -0.0151(15) 0.0097(13)
O2 0.102(3) 0.062(2) 0.0541(19) -0.0155(15) -0.0042(18) 0.0107(18)
N1 0.0442(18) 0.0421(18) 0.083(3) -0.0214(18) -0.0293(18) 0.0129(14)
N2 0.060(2) 0.0429(18) 0.055(2) -0.0127(15) -0.0119(17) 0.0097(15)
C1 0.052(2) 0.056(3) 0.077(3) -0.016(2) -0.011(2) -0.0007(19)
C2 0.064(3) 0.077(3) 0.084(4) -0.008(3) -0.011(3) -0.017(3)
C3 0.050(3) 0.082(4) 0.086(4) -0.029(3) -0.010(2) 0.000(2)
C4 0.046(2) 0.063(3) 0.084(3) -0.024(3) -0.011(2) 0.007(2)
C5 0.0360(19) 0.050(2) 0.075(3) -0.024(2) -0.0191(19) 0.0108(16)
C6 0.041(2) 0.046(2) 0.070(3) -0.018(2) -0.0208(19) 0.0032(17)
C7 0.044(2) 0.040(2) 0.069(3) -0.0151(19) -0.0194(19) 0.0113(16)
C8 0.047(2) 0.0373(19) 0.066(3) -0.0152(18) -0.0221(19) 0.0097(16)
C9 0.045(2) 0.0365(19) 0.063(2) -0.0139(18) -0.0204(19) 0.0093(15)
C10 0.065(3) 0.041(2) 0.072(3) -0.011(2) -0.036(2) 0.0103(19)
C11 0.076(3) 0.047(2) 0.060(3) -0.010(2) -0.030(2) 0.003(2)
C12 0.109(4) 0.055(3) 0.063(3) -0.006(2) -0.015(3) -0.001(3)
C13 0.129(6) 0.071(4) 0.071(4) 0.005(3) -0.014(4) -0.015(4)
C14 0.145(6) 0.041(3) 0.100(5) 0.006(3) -0.032(4) 0.000(3)
C15 0.098(4) 0.042(2) 0.093(4) -0.009(3) -0.030(3) 0.011(2)
C16 0.081(4) 0.120(5) 0.095(5) -0.032(4) 0.010(3) -0.007(4)
C17 0.067(3) 0.042(2) 0.100(4) -0.024(2) -0.009(3) 0.023(2)
C18 0.049(2) 0.053(2) 0.058(2) -0.0141(19) -0.0026(19) 0.0113(18)
C19 0.053(2) 0.047(2) 0.071(3) -0.014(2) -0.007(2) 0.0104(18)
C20 0.084(4) 0.063(3) 0.067(3) -0.006(2) -0.002(3) 0.023(3)
C21 0.050(2) 0.074(3) 0.081(3) -0.014(3) -0.013(2) 0.011(2)
C22 0.052(3) 0.076(3) 0.094(4) -0.003(3) -0.004(3) 0.006(2)
C23 0.058(3) 0.066(3) 0.069(3) -0.005(2) 0.002(2) 0.013(2)
C24 0.079(4) 0.114(5) 0.130(6) 0.008(4) -0.046(4) 0.007(4)

loop_
_atom_type_symbol
_atom_type_description
_atom_type_scat_dispersion_real
_atom_type_scat_dispersion_imag
_atom_type_scat_source
C C 0.0033 0.0016 'International Tables Vol C Tables 4.2.6.8 and 6.1.1.4'
H H 0.0000 0.0000 'International Tables Vol C Tables 4.2.6.8 and 6.1.1.4'
Cl Cl 0.1484 0.1585 'International Tables Vol C Tables 4.2.6.8 and 6.1.1.4'
N N 0.0061 0.0033 'International Tables Vol C Tables 4.2.6.8 and 6.1.1.4'
O O 0.0106 0.0060 'International Tables Vol C Tables 4.2.6.8 and 6.1.1.4'
S S 0.1246 0.1234 'International Tables Vol C Tables 4.2.6.8 and 6.1.1.4'

loop_
_geom_angle_atom_site_label_1
_geom_angle_atom_site_label_2
_geom_angle_atom_site_label_3
_geom_angle
_geom_angle_site_symmetry_1
_geom_angle_site_symmetry_3
_geom_angle_publ_flag
O1 S1 O2 120.5(2) . . ?
O1 S1 N2 105.72(19) . . ?
O1 S1 C18 109.3(2) . . ?
O2 S1 N2 105.8(2) . . ?
O2 S1 C18 108.9(2) . . ?
N2 S1 C18 105.45(19) . . ?
C5 N1 C17 118.3(4) . . ?
C9 N1 C5 121.3(3) . . ?
C9 N1 C17 120.4(4) . . ?
C8 N2 S1 123.5(3) . . ?
C8 N2 C11 108.9(3) . . ?
C11 N2 S1 127.5(3) . . ?
C2 C1 H1 119.6 . . ?
C2 C1 C6 120.7(5) . . ?
C6 C1 H1 119.6 . . ?
C1 C2 H2 120.2 . . ?
C1 C2 C3 119.7(5) . . ?
C3 C2 H2 120.2 . . ?
C2 C3 C16 120.0(6) . . ?
C4 C3 C2 120.5(5) . . ?
C4 C3 C16 119.5(5) . . ?
C3 C4 H4 119.6 . . ?
C3 C4 C5 120.9(4) . . ?
C5 C4 H4 119.6 . . ?
N1 C5 C6 118.6(4) . . ?
C4 C5 N1 121.7(4) . . ?
C4 C5 C6 119.7(5) . . ?
C1 C6 C5 118.5(4) . . ?
C7 C6 C1 120.9(4) . . ?
C7 C6 C5 120.5(4) . . ?
C6 C7 H7 120.7 . . ?
C8 C7 C6 118.5(4) . . ?
C8 C7 H7 120.7 . . ?
N2 C8 C9 107.2(4) . . ?
C7 C8 N2 131.5(4) . . ?
C7 C8 C9 121.3(4) . . ?
N1 C9 C8 119.7(4) . . ?
N1 C9 C10 131.6(4) . . ?
C10 C9 C8 108.7(4) . . ?
C9 C10 C11 107.1(4) . . ?
C15 C10 C9 135.6(5) . . ?
C15 C10 C11 117.3(5) . . ?
C10 C11 N2 108.0(4) . . ?
C12 C11 N2 128.6(5) . . ?
C12 C11 C10 123.4(4) . . ?
C11 C12 H12 121.9 . . ?
C13 C12 C11 116.3(6) . . ?
C13 C12 H12 121.9 . . ?
C12 C13 H13 118.5 . . ?
C12 C13 C14 123.0(6) . . ?
C14 C13 H13 118.5 . . ?
C13 C14 H14 119.7 . . ?
C13 C14 C15 120.6(5) . . ?
C15 C14 H14 119.7 . . ?
C10 C15 H15 120.3 . . ?
C14 C15 C10 119.4(5) . . ?
C14 C15 H15 120.3 . . ?
C3 C16 H16A 109.5 . . ?
C3 C16 H16B 109.5 . . ?
C3 C16 H16C 109.5 . . ?
H16A C16 H16B 109.5 . . ?
H16A C16 H16C 109.5 . . ?
H16B C16 H16C 109.5 . . ?
N1 C17 H17A 109.5 . . ?
N1 C17 H17B 109.5 . . ?
N1 C17 H17C 109.5 . . ?
H17A C17 H17B 109.5 . . ?
H17A C17 H17C 109.5 . . ?
H17B C17 H17C 109.5 . . ?
C19 C18 S1 119.6(4) . . ?
C19 C18 C23 122.8(4) . . ?
C23 C18 S1 117.6(4) . . ?
C18 C19 H19 121.2 . . ?
C18 C19 C20 117.6(5) . . ?
C20 C19 H19 121.2 . . ?
C19 C20 H20 119.8 . . ?
C21 C20 C19 120.4(5) . . ?
C21 C20 H20 119.8 . . ?
C20 C21 C24 118.0(6) . . ?
C22 C21 C20 120.2(5) . . ?
C22 C21 C24 121.8(5) . . ?
C21 C22 H22 119.6 . . ?
C21 C22 C23 120.8(5) . . ?
C23 C22 H22 119.6 . . ?
C18 C23 H23 120.9 . . ?
C22 C23 C18 118.2(5) . . ?
C22 C23 H23 120.9 . . ?
C21 C24 H24A 109.5 . . ?
C21 C24 H24B 109.5 . . ?
C21 C24 H24C 109.5 . . ?
H24A C24 H24B 109.5 . . ?
H24A C24 H24C 109.5 . . ?
H24B C24 H24C 109.5 . . ?

loop_
_geom_bond_atom_site_label_1
_geom_bond_atom_site_label_2
_geom_bond_distance
_geom_bond_site_symmetry_2
_geom_bond_publ_flag
S1 O1 1.424(3) . ?
S1 O2 1.435(4) . ?
S1 N2 1.683(3) . ?
S1 C18 1.743(4) . ?
N1 C5 1.395(6) . ?
N1 C9 1.342(6) . ?
N1 C17 1.489(5) . ?
N2 C8 1.393(6) . ?
N2 C11 1.432(6) . ?
C1 H1 0.9500 . ?
C1 C2 1.386(7) . ?
C1 C6 1.408(7) . ?
C2 H2 0.9500 . ?
C2 C3 1.417(8) . ?
C3 C4 1.374(8) . ?
C3 C16 1.494(8) . ?
C4 H4 0.9500 . ?
C4 C5 1.390(7) . ?
C5 C6 1.439(5) . ?
C6 C7 1.397(6) . ?
C7 H7 0.9500 . ?
C7 C8 1.368(6) . ?
C8 C9 1.441(5) . ?
C9 C10 1.419(7) . ?
C10 C11 1.421(7) . ?
C10 C15 1.406(6) . ?
C11 C12 1.383(8) . ?
C12 H12 0.9500 . ?
C12 C13 1.375(8) . ?
C13 H13 0.9500 . ?
C13 C14 1.374(10) . ?
C14 H14 0.9500 . ?
C14 C15 1.382(9) . ?
C15 H15 0.9500 . ?
C16 H16A 0.9800 . ?
C16 H16B 0.9800 . ?
C16 H16C 0.9800 . ?
C17 H17A 0.9800 . ?
C17 H17B 0.9800 . ?
C17 H17C 0.9800 . ?
C18 C19 1.365(7) . ?
C18 C23 1.399(7) . ?
C19 H19 0.9500 . ?
C19 C20 1.411(7) . ?
C20 H20 0.9500 . ?
C20 C21 1.394(8) . ?
C21 C22 1.365(8) . ?
C21 C24 1.527(7) . ?
C22 H22 0.9500 . ?
C22 C23 1.388(7) . ?
C23 H23 0.9500 . ?
C24 H24A 0.9800 . ?
C24 H24B 0.9800 . ?
C24 H24C 0.9800 . ?

loop_
_geom_torsion_atom_site_label_1
_geom_torsion_atom_site_label_2
_geom_torsion_atom_site_label_3
_geom_torsion_atom_site_label_4
_geom_torsion
_geom_torsion_site_symmetry_1
_geom_torsion_site_symmetry_2
_geom_torsion_site_symmetry_3
_geom_torsion_site_symmetry_4
_geom_torsion_publ_flag
S1 N2 C8 C7 -3.8(6) . . . . ?
S1 N2 C8 C9 175.8(3) . . . . ?
S1 N2 C11 C10 -174.6(3) . . . . ?
S1 N2 C11 C12 4.9(7) . . . . ?
S1 C18 C19 C20 -177.0(3) . . . . ?
S1 C18 C23 C22 176.2(4) . . . . ?
O1 S1 N2 C8 -36.2(4) . . . . ?
O1 S1 N2 C11 140.1(4) . . . . ?
O1 S1 C18 C19 13.1(4) . . . . ?
O1 S1 C18 C23 -164.7(3) . . . . ?
O2 S1 N2 C8 -165.1(3) . . . . ?
O2 S1 N2 C11 11.3(4) . . . . ?
O2 S1 C18 C19 146.7(3) . . . . ?
O2 S1 C18 C23 -31.2(4) . . . . ?
N1 C5 C6 C1 179.8(4) . . . . ?
N1 C5 C6 C7 -0.2(5) . . . . ?
N1 C9 C10 C11 -178.0(4) . . . . ?
N1 C9 C10 C15 2.3(8) . . . . ?
N2 S1 C18 C19 -100.1(4) . . . . ?
N2 S1 C18 C23 82.0(4) . . . . ?
N2 C8 C9 N1 179.4(3) . . . . ?
N2 C8 C9 C10 -0.3(4) . . . . ?
N2 C11 C12 C13 -176.9(5) . . . . ?
C1 C2 C3 C4 0.3(7) . . . . ?
C1 C2 C3 C16 -179.3(5) . . . . ?
C1 C6 C7 C8 -179.4(4) . . . . ?
C2 C1 C6 C5 -1.6(6) . . . . ?
C2 C1 C6 C7 178.4(4) . . . . ?
C2 C3 C4 C5 -1.6(7) . . . . ?
C3 C4 C5 N1 -178.2(4) . . . . ?
C3 C4 C5 C6 1.2(6) . . . . ?
C4 C5 C6 C1 0.4(6) . . . . ?
C4 C5 C6 C7 -179.7(4) . . . . ?
C5 N1 C9 C8 1.4(5) . . . . ?
C5 N1 C9 C10 -179.0(4) . . . . ?
C5 C6 C7 C8 0.6(5) . . . . ?
C6 C1 C2 C3 1.4(7) . . . . ?
C6 C7 C8 N2 179.5(4) . . . . ?
C6 C7 C8 C9 -0.1(5) . . . . ?
C7 C8 C9 N1 -1.0(5) . . . . ?
C7 C8 C9 C10 179.3(4) . . . . ?
C8 N2 C11 C10 2.2(4) . . . . ?
C8 N2 C11 C12 -178.3(5) . . . . ?
C8 C9 C10 C11 1.7(4) . . . . ?
C8 C9 C10 C15 -178.1(5) . . . . ?
C9 N1 C5 C4 178.6(4) . . . . ?
C9 N1 C5 C6 -0.8(5) . . . . ?
C9 C10 C11 N2 -2.4(4) . . . . ?
C9 C10 C11 C12 178.1(4) . . . . ?
C9 C10 C15 C14 179.3(5) . . . . ?
C10 C11 C12 C13 2.5(8) . . . . ?
C11 N2 C8 C7 179.2(4) . . . . ?
C11 N2 C8 C9 -1.2(4) . . . . ?
C11 C10 C15 C14 -0.5(7) . . . . ?
C11 C12 C13 C14 -0.5(9) . . . . ?
C12 C13 C14 C15 -2.0(10) . . . . ?
C13 C14 C15 C10 2.4(9) . . . . ?
C15 C10 C11 N2 177.4(4) . . . . ?
C15 C10 C11 C12 -2.1(7) . . . . ?
C16 C3 C4 C5 178.0(5) . . . . ?
C17 N1 C5 C4 -2.1(6) . . . . ?
C17 N1 C5 C6 178.5(4) . . . . ?
C17 N1 C9 C8 -177.9(3) . . . . ?
C17 N1 C9 C10 1.7(6) . . . . ?
C18 S1 N2 C8 79.5(4) . . . . ?
C18 S1 N2 C11 -104.1(4) . . . . ?
C18 C19 C20 C21 0.0(7) . . . . ?
C19 C18 C23 C22 -1.6(7) . . . . ?
C19 C20 C21 C22 0.2(8) . . . . ?
C19 C20 C21 C24 179.1(5) . . . . ?
C20 C21 C22 C23 -1.1(8) . . . . ?
C21 C22 C23 C18 1.8(8) . . . . ?
C23 C18 C19 C20 0.7(6) . . . . ?
C24 C21 C22 C23 -180.0(6) . . . . ?

loop_
_smtbx_masks_void_nr
_smtbx_masks_void_average_x
_smtbx_masks_void_average_y
_smtbx_masks_void_average_z
_smtbx_masks_void_volume
_smtbx_masks_void_count_electrons
_smtbx_masks_void_content
1 -0.377 -0.040 -0.029 1926.7 712.7 ?
2 0.000 0.250 0.125 39.4 35.8 ?
3 0.000 0.750 0.875 39.4 35.8 ?
4 0.500 0.250 0.375 39.4 35.8 ?
5 0.500 0.750 0.625 39.4 35.8 ?
